data_2100122
loop_
_publ_author_name
'Richard E. Marsh'

_publ_section_title
;
 Space group <i>P</i>1: an update
;
_journal_issue 3
_journal_name_full 'Acta Crystallographica Section B'
_journal_page_first 359
_journal_page_last 359
_journal_paper_doi 10.1107/S0108768105009651
_journal_volume 61
_journal_year 2005
_chemical_formula_moiety 'C36 H37 O2 F12 Co'
_chemical_formula_sum 'C36 H37 Co F12 O2'
_space_group_crystal_system triclinic
_space_group_IT_number 2
_space_group_name_Hall '-P 1'
_space_group_name_H-M_alt 'P -1'
_symmetry_space_group_name_H-M 'P -1'
_audit_creation_method CRYM
_cell_angle_alpha 100.77
_cell_angle_beta 99.56
_cell_angle_gamma 114.06
_cell_formula_units_Z 1
_cell_length_a 8.9790
_cell_length_b 10.6510
_cell_length_c 10.7360
_cell_volume 886.797
_cod_data_source_file bk0148.cif
_cod_data_source_block UKOROB
_cod_depositor_comments
;
  Added moiety chemical formula and Z value from Marsh (2005) paper.
  The summary chemical formula is calculated from moiety formula using
  AdHocParser
  (svn://www.crystallography.net/cod-tools/trunk/Formulae/AdHocParser.yp,
  revision 1441.)

  Andrius Merkys
  2013-11-11
;
_cod_original_sg_symbol_H-M P-1
_cod_original_formula_sum 'not given'
_cod_database_code 2100122

loop_
_space_group_symop_id
_space_group_symop_operation_xyz
1 x,y,z
2 -x,-y,-z

loop_
_atom_site_label
_atom_site_fract_x
_atom_site_fract_y
_atom_site_fract_z
_atom_site_type_symbol
Co1 0.50000 0.00000 1.00000 Co
H1 0.50000 0.00000 0.50000 H
F1 0.74320 0.63100 0.66980 F
F2 0.85300 0.50400 0.66355 F
F3 0.80695 0.56835 0.82120 F
F4 0.11910 0.34320 0.76305 F
F5 0.10085 0.39420 0.61950 F
F6 -0.00200 0.22145 0.62245 F
O1 0.37740 0.00845 0.52680 O
C1 0.39970 0.13960 0.57575 C
C2 0.26090 0.16140 0.59350 C
C3 0.27820 0.29700 0.64305 C
C4 0.43390 0.41705 0.67905 C
C5 0.57415 0.39650 0.66285 C
C6 0.55835 0.26045 0.61390 C
C7 0.12875 0.32030 0.66505 C
C8 0.74155 0.52330 0.70315 C
H2 0.13935 0.07885 0.56470 H
H3 0.44730 0.51645 0.71190 H
H4 0.66360 0.25065 0.60145 H
C17 0.62100 0.14970 0.90870 C
C18 0.58030 0.01100 0.83255 C
C19 0.40080 -0.07220 0.79920 C
C20 0.33095 0.01375 0.85670 C
C21 0.46685 0.15275 0.92445 C
C22 0.79430 0.27580 0.96090 C
C23 0.70215 -0.03745 0.78650 C
C24 0.29970 -0.22485 0.71345 C
C25 0.14540 -0.03250 0.84205 C
C26 0.45020 0.28105 0.99300 C
H11 0.82550 0.04945 0.82570 H
H12 0.69675 -0.12205 0.81815 H
H13 0.67400 -0.06145 0.68465 H
H14 0.38755 -0.26240 0.68580 H
H15 0.23305 -0.28810 0.76405 H
H16 0.22510 -0.22760 0.62950 H
